data_7053052
loop_
_publ_author_name
'Li, Chenyu'
'Luo, Xiaoliang'
'Zhao, Weijun'
'Li, Cuihong'
'Liu, Zhengping'
'Bo, Zhishan'
'Dong, Yuping'
'Dong, Yong Qiang'
'Tang, Ben Zhong'

_publ_section_title
;
 Switching the emission of tetrakis(4-methoxyphenyl)ethylene among three
 colors in the solid state
;
_journal_issue 6
_journal_name_full 'New Journal of Chemistry'
_journal_page_first 1696
_journal_paper_doi 10.1039/c3nj00063j
_journal_volume 37
_journal_year 2013
_chemical_formula_sum 'C30 H28 O4'
_chemical_formula_weight 452.52
_chemical_name_systematic
;
?
;
_space_group_IT_number 5
_symmetry_cell_setting monoclinic
_symmetry_space_group_name_Hall 'C 2y'
_symmetry_space_group_name_H-M 'C 1 2 1'
_atom_sites_solution_hydrogens geom
_atom_sites_solution_primary direct
_atom_sites_solution_secondary difmap
_audit_creation_method SHELXL-97
_cell_angle_alpha 90.00
_cell_angle_beta 125.672(2)
_cell_angle_gamma 90.00
_cell_formula_units_Z 2
_cell_length_a 19.586(2)
_cell_length_b 5.6198(7)
_cell_length_c 13.7767(16)
_cell_measurement_reflns_used 1314
_cell_measurement_temperature 296(2)
_cell_measurement_theta_max 24.07
_cell_measurement_theta_min 3.64
_cell_volume 1231.9(2)
_computing_cell_refinement 'Bruker SMART'
_computing_data_collection 'Bruker SMART'
_computing_data_reduction 'Bruker SAINT'
_computing_molecular_graphics 'Bruker SHELXTL'
_computing_publication_material 'Bruker SHELXTL'
_computing_structure_refinement 'SHELXL-97 (Sheldrick, 1997)'
_computing_structure_solution 'SHELXS-97 (Sheldrick, 1990)'
_diffrn_ambient_temperature 296(2)
_diffrn_measured_fraction_theta_full 0.993
_diffrn_measured_fraction_theta_max 0.993
_diffrn_measurement_device_type 'CCD area detector'
_diffrn_measurement_method 'phi and omega scans'
_diffrn_radiation_monochromator graphite
_diffrn_radiation_source 'fine-focus sealed tube'
_diffrn_radiation_type MoK\a
_diffrn_radiation_wavelength 0.71073
_diffrn_reflns_av_R_equivalents 0.0179
_diffrn_reflns_av_sigmaI/netI 0.0220
_diffrn_reflns_limit_h_max 24
_diffrn_reflns_limit_h_min -13
_diffrn_reflns_limit_k_max 6
_diffrn_reflns_limit_k_min -6
_diffrn_reflns_limit_l_max 14
_diffrn_reflns_limit_l_min -16
_diffrn_reflns_number 3285
_diffrn_reflns_theta_full 26.00
_diffrn_reflns_theta_max 26.00
_diffrn_reflns_theta_min 2.56
_exptl_absorpt_coefficient_mu 0.080
_exptl_absorpt_correction_T_max 0.9842
_exptl_absorpt_correction_T_min 0.9634
_exptl_absorpt_correction_type multi-scan
_exptl_absorpt_process_details SADABS
_exptl_crystal_density_diffrn 1.220
_exptl_crystal_density_method 'not measured'
_exptl_crystal_F_000 480
_exptl_crystal_size_max 0.47
_exptl_crystal_size_mid 0.30
_exptl_crystal_size_min 0.20
_refine_diff_density_max 0.111
_refine_diff_density_min -0.108
_refine_diff_density_rms 0.025
_refine_ls_abs_structure_details 'Flack H D (1983), Acta Cryst. A39, 876-881'
_refine_ls_abs_structure_Flack 2(2)
_refine_ls_extinction_method none
_refine_ls_goodness_of_fit_ref 1.059
_refine_ls_hydrogen_treatment constr
_refine_ls_matrix_type full
_refine_ls_number_parameters 156
_refine_ls_number_reflns 1327
_refine_ls_number_restraints 1
_refine_ls_restrained_S_all 1.059
_refine_ls_R_factor_all 0.0399
_refine_ls_R_factor_gt 0.0328
_refine_ls_shift/su_max 0.001
_refine_ls_shift/su_mean 0.000
_refine_ls_structure_factor_coef Fsqd
_refine_ls_weighting_details 'calc w=1/[\s^2^(Fo^2^)+(0.0518P)^2^+0.0977P] where P=(Fo^2^+2Fc^2^)/3'
_refine_ls_weighting_scheme calc
_refine_ls_wR_factor_gt 0.0863
_refine_ls_wR_factor_ref 0.0907
_reflns_number_gt 1125
_reflns_number_total 1327
_reflns_threshold_expression >2sigma(I)
_cod_data_source_file c3nj00063j.txt
_cod_data_source_block 110117a_0m
_cod_depositor_comments
;
The following automatic conversions were performed:

'_symmetry_cell_setting' value 'Monoclinic' changed to 'monoclinic'
according to /home/saulius/struct/CIF-dictionaries/cif_core.dic
dictionary named 'cif_core.dic' version 2.4.2 from
2011-04-26.

'_exptl_absorpt_correction_type' value 'Multi-scan'
changed to 'multi-scan' according to
/home/saulius/struct/CIF-dictionaries/cif_core.dic dictionary named
'cif_core.dic' version 2.4.2 from 2011-04-26.

Automatic conversion script
Id: cif_fix_values 1891 2012-01-12 08:04:46Z andrius 
;
_cod_original_cell_volume 1231.9(3)
_cod_original_sg_symbol_H-M C2
_cod_database_code 7053052

loop_
_symmetry_equiv_pos_as_xyz
'x, y, z'
'-x, y, -z'
'x+1/2, y+1/2, z'
'-x+1/2, y+1/2, -z'

loop_
_atom_site_label
_atom_site_type_symbol
_atom_site_fract_x
_atom_site_fract_y
_atom_site_fract_z
_atom_site_U_iso_or_equiv
_atom_site_adp_type
_atom_site_occupancy
_atom_site_symmetry_multiplicity
_atom_site_calc_flag
_atom_site_refinement_flags
C1 C 1.1623(2) -0.1126(7) 0.5857(2) 0.0966(11) Uani 1 1 d .
H1A H 1.1683 -0.2541 0.5523 0.145 Uiso 1 1 calc R
H1B H 1.1082 -0.1125 0.5718 0.145 Uiso 1 1 calc R
H1C H 1.2056 -0.1084 0.6701 0.145 Uiso 1 1 calc R
C2 C 1.11929(13) 0.0975(5) 0.40796(17) 0.0545(5) Uani 1 1 d .
C3 C 1.05772(14) -0.0674(5) 0.33611(19) 0.0595(6) Uani 1 1 d .
H3 H 1.0473 -0.1923 0.3701 0.071 Uiso 1 1 calc R
C4 C 1.01151(14) -0.0459(5) 0.21302(19) 0.0557(6) Uani 1 1 d .
H4 H 0.9692 -0.1556 0.1650 0.067 Uiso 1 1 calc R
C5 C 1.02684(12) 0.1348(4) 0.15963(17) 0.0479(5) Uani 1 1 d .
C6 C 1.08730(13) 0.3020(5) 0.23394(19) 0.0556(6) Uani 1 1 d .
H6 H 1.0976 0.4286 0.2006 0.067 Uiso 1 1 calc R
C7 C 1.13269(14) 0.2836(5) 0.35689(19) 0.0579(6) Uani 1 1 d .
H7 H 1.1726 0.3985 0.4052 0.069 Uiso 1 1 calc R
C8 C 0.98012(12) 0.1377(4) 0.02664(17) 0.0510(5) Uani 1 1 d .
C9 C 0.88661(12) 0.1185(4) -0.04189(17) 0.0474(5) Uani 1 1 d .
C10 C 0.84114(13) 0.2803(5) -0.02473(17) 0.0519(5) Uani 1 1 d .
H10 H 0.8695 0.4018 0.0308 0.062 Uiso 1 1 calc R
C11 C 0.75482(13) 0.2654(5) -0.08800(18) 0.0531(5) Uani 1 1 d .
H11 H 0.7256 0.3787 -0.0764 0.064 Uiso 1 1 calc R
C12 C 0.71195(12) 0.0829(4) -0.16828(17) 0.0486(5) Uani 1 1 d .
C13 C 0.58179(15) -0.1125(7) -0.3047(3) 0.0875(9) Uani 1 1 d .
H13A H 0.6043 -0.2588 -0.2611 0.131 Uiso 1 1 calc R
H13B H 0.5873 -0.1103 -0.3695 0.131 Uiso 1 1 calc R
H13C H 0.5235 -0.1003 -0.3358 0.131 Uiso 1 1 calc R
C14 C 0.75561(13) -0.0839(5) -0.1853(2) 0.0590(6) Uani 1 1 d .
H14 H 0.7273 -0.2083 -0.2390 0.071 Uiso 1 1 calc R
C15 C 0.84209(14) -0.0644(5) -0.1217(2) 0.0587(6) Uani 1 1 d .
H15 H 0.8712 -0.1785 -0.1331 0.070 Uiso 1 1 calc R
O1 O 1.16948(12) 0.0900(4) 0.53104(13) 0.0773(5) Uani 1 1 d .
O2 O 0.62640(9) 0.0816(4) -0.22761(14) 0.0668(5) Uani 1 1 d .

loop_
_atom_site_aniso_label
_atom_site_aniso_U_11
_atom_site_aniso_U_22
_atom_site_aniso_U_33
_atom_site_aniso_U_23
_atom_site_aniso_U_13
_atom_site_aniso_U_12
C1 0.137(3) 0.082(2) 0.0588(15) 0.0137(17) 0.0505(18) 0.008(2)
C2 0.0583(12) 0.0558(14) 0.0455(11) 0.0016(12) 0.0280(10) 0.0075(12)
C3 0.0678(15) 0.0547(14) 0.0565(13) 0.0065(12) 0.0366(12) -0.0021(13)
C4 0.0540(13) 0.0540(14) 0.0551(12) -0.0056(12) 0.0295(11) -0.0103(11)
C5 0.0441(11) 0.0518(13) 0.0467(10) -0.0011(10) 0.0258(9) -0.0014(10)
C6 0.0629(13) 0.0503(14) 0.0563(12) 0.0005(12) 0.0363(11) -0.0054(11)
C7 0.0586(13) 0.0542(14) 0.0522(12) -0.0079(12) 0.0275(11) -0.0053(12)
C8 0.0483(12) 0.0528(14) 0.0479(11) -0.0041(11) 0.0259(9) -0.0022(10)
C9 0.0506(11) 0.0479(12) 0.0442(10) 0.0019(11) 0.0278(9) -0.0007(11)
C10 0.0573(12) 0.0540(14) 0.0407(10) -0.0048(10) 0.0263(10) 0.0011(11)
C11 0.0575(12) 0.0556(14) 0.0486(11) 0.0017(12) 0.0323(10) 0.0107(12)
C12 0.0467(10) 0.0543(14) 0.0446(10) 0.0090(11) 0.0264(9) 0.0038(11)
C13 0.0499(14) 0.094(2) 0.100(2) -0.013(2) 0.0339(15) -0.0171(16)
C14 0.0548(13) 0.0508(14) 0.0665(14) -0.0149(13) 0.0325(11) -0.0110(11)
C15 0.0547(13) 0.0499(14) 0.0747(14) -0.0128(13) 0.0396(12) -0.0007(11)
O1 0.0901(12) 0.0768(13) 0.0460(8) 0.0037(10) 0.0289(9) 0.0018(11)
O2 0.0461(8) 0.0770(13) 0.0704(10) 0.0002(10) 0.0300(8) 0.0035(9)

loop_
_atom_type_symbol
_atom_type_description
_atom_type_scat_dispersion_real
_atom_type_scat_dispersion_imag
_atom_type_scat_source
C C 0.0033 0.0016 'International Tables Vol C Tables 4.2.6.8 and 6.1.1.4'
H H 0.0000 0.0000 'International Tables Vol C Tables 4.2.6.8 and 6.1.1.4'
O O 0.0106 0.0060 'International Tables Vol C Tables 4.2.6.8 and 6.1.1.4'

loop_
_geom_angle_atom_site_label_1
_geom_angle_atom_site_label_2
_geom_angle_atom_site_label_3
_geom_angle
_geom_angle_site_symmetry_1
O1 C1 H1A 109.5 .
O1 C1 H1B 109.5 .
H1A C1 H1B 109.5 .
O1 C1 H1C 109.5 .
H1A C1 H1C 109.5 .
H1B C1 H1C 109.5 .
C7 C2 O1 116.3(2) .
C7 C2 C3 119.62(19) .
O1 C2 C3 124.1(2) .
C2 C3 C4 119.6(2) .
C2 C3 H3 120.2 .
C4 C3 H3 120.2 .
C3 C4 C5 121.6(2) .
C3 C4 H4 119.2 .
C5 C4 H4 119.2 .
C6 C5 C4 117.47(18) .
C6 C5 C8 123.1(2) .
C4 C5 C8 119.4(2) .
C7 C6 C5 121.1(2) .
C7 C6 H6 119.5 .
C5 C6 H6 119.5 .
C2 C7 C6 120.5(2) .
C2 C7 H7 119.7 .
C6 C7 H7 119.7 .
C8 C8 C5 122.2(2) 2_755
C8 C8 C9 122.7(2) 2_755
C5 C8 C9 114.90(16) .
C15 C9 C10 116.99(18) .
C15 C9 C8 121.9(2) .
C10 C9 C8 121.1(2) .
C11 C10 C9 121.6(2) .
C11 C10 H10 119.2 .
C9 C10 H10 119.2 .
C12 C11 C10 120.0(2) .
C12 C11 H11 120.0 .
C10 C11 H11 120.0 .
O2 C12 C11 116.34(19) .
O2 C12 C14 124.0(2) .
C11 C12 C14 119.67(18) .
O2 C13 H13A 109.5 .
O2 C13 H13B 109.5 .
H13A C13 H13B 109.5 .
O2 C13 H13C 109.5 .
H13A C13 H13C 109.5 .
H13B C13 H13C 109.5 .
C12 C14 C15 119.3(2) .
C12 C14 H14 120.3 .
C15 C14 H14 120.3 .
C9 C15 C14 122.3(2) .
C9 C15 H15 118.9 .
C14 C15 H15 118.9 .
C2 O1 C1 117.3(2) .
C12 O2 C13 117.2(2) .

loop_
_geom_bond_atom_site_label_1
_geom_bond_atom_site_label_2
_geom_bond_distance
_geom_bond_site_symmetry_2
C1 O1 1.416(4) .
C1 H1A 0.9600 .
C1 H1B 0.9600 .
C1 H1C 0.9600 .
C2 C7 1.368(3) .
C2 O1 1.378(2) .
C2 C3 1.379(3) .
C3 C4 1.385(3) .
C3 H3 0.9300 .
C4 C5 1.386(3) .
C4 H4 0.9300 .
C5 C6 1.385(3) .
C5 C8 1.496(3) .
C6 C7 1.383(3) .
C6 H6 0.9300 .
C7 H7 0.9300 .
C8 C8 1.346(4) 2_755
C8 C9 1.497(3) .
C9 C15 1.381(3) .
C9 C10 1.386(3) .
C10 C11 1.381(3) .
C10 H10 0.9300 .
C11 C12 1.377(3) .
C11 H11 0.9300 .
C12 O2 1.370(2) .
C12 C14 1.378(3) .
C13 O2 1.414(4) .
C13 H13A 0.9600 .
C13 H13B 0.9600 .
C13 H13C 0.9600 .
C14 C15 1.385(3) .
C14 H14 0.9300 .
C15 H15 0.9300 .
